data_4502585
loop_
_publ_author_name
'Lee, Tu'
'Wang, Pu Yun'

_publ_section_title
;
 Screening, Manufacturing, Photoluminescence, and Molecular Recognition of
 Co-Crystals: Cytosine with Dicarboxylic Acids
;
_journal_issue 3
_journal_name_full 'Crystal Growth &amp; Design'
_journal_page_first 1419
_journal_paper_doi 10.1021/cg901412d
_journal_volume 10
_journal_year 2010
_chemical_formula_sum 'C6 H8 N3 O3'
_chemical_formula_weight 170.15
_chemical_name_systematic
; 
 ? 
;
_space_group_IT_number 2
_symmetry_cell_setting triclinic
_symmetry_space_group_name_Hall '-P 1'
_symmetry_space_group_name_H-M 'P -1'
_atom_sites_solution_hydrogens geom
_atom_sites_solution_primary direct
_atom_sites_solution_secondary difmap
_audit_creation_method SHELXL-97
_cell_angle_alpha 90.5350(10)
_cell_angle_beta 91.6000(10)
_cell_angle_gamma 92.7030(10)
_cell_formula_units_Z 2
_cell_length_a 3.82680(10)
_cell_length_b 6.5350(2)
_cell_length_c 14.2940(4)
_cell_measurement_reflns_used 2789
_cell_measurement_temperature 296(2)
_cell_measurement_theta_max 25
_cell_measurement_theta_min 2.5
_cell_volume 356.909(17)
_computing_cell_refinement 'Bruker APEX2'
_computing_data_collection 'Bruker APEX2'
_computing_data_reduction 'Bruker Saint'
_computing_molecular_graphics 'Bruker APEX2'
_computing_publication_material 'Bruker APEX2'
_computing_structure_refinement 'Shelxtl-97 (Sheldrick, 2008)'
_computing_structure_solution 'Shelxtl-97 (Sheldrick, 2008)'
_diffrn_ambient_temperature 296(2)
_diffrn_measured_fraction_theta_full 0.997
_diffrn_measured_fraction_theta_max 0.997
_diffrn_measurement_device_type 'CCD area detector'
_diffrn_measurement_method 'phi and omega scans'
_diffrn_radiation_monochromator graphite
_diffrn_radiation_source 'fine-focus sealed tube'
_diffrn_radiation_type MoK\a
_diffrn_radiation_wavelength 0.71073
_diffrn_reflns_av_R_equivalents 0.0176
_diffrn_reflns_av_sigmaI/netI 0.0139
_diffrn_reflns_limit_h_max 4
_diffrn_reflns_limit_h_min -4
_diffrn_reflns_limit_k_max 8
_diffrn_reflns_limit_k_min -8
_diffrn_reflns_limit_l_max 17
_diffrn_reflns_limit_l_min -17
_diffrn_reflns_number 5948
_diffrn_reflns_theta_full 26.38
_diffrn_reflns_theta_max 26.38
_diffrn_reflns_theta_min 1.43
_exptl_absorpt_coefficient_mu 0.129
_exptl_absorpt_correction_T_max 0.7454
_exptl_absorpt_correction_T_min 0.7006
_exptl_absorpt_correction_type empirical
_exptl_crystal_colour Colorless
_exptl_crystal_density_diffrn 1.583
_exptl_crystal_density_meas ?
_exptl_crystal_density_method 'not measured'
_exptl_crystal_description Columnar
_exptl_crystal_F_000 178
_exptl_crystal_size_max 0.25
_exptl_crystal_size_mid 0.15
_exptl_crystal_size_min 0.12
_refine_diff_density_max 0.537
_refine_diff_density_min -0.531
_refine_diff_density_rms 0.064
_refine_ls_extinction_method none
_refine_ls_goodness_of_fit_ref 1.123
_refine_ls_hydrogen_treatment constr
_refine_ls_matrix_type full
_refine_ls_number_parameters 110
_refine_ls_number_reflns 1462
_refine_ls_number_restraints 0
_refine_ls_restrained_S_all 1.123
_refine_ls_R_factor_all 0.0483
_refine_ls_R_factor_gt 0.0436
_refine_ls_shift/su_max 0.002
_refine_ls_shift/su_mean 0.000
_refine_ls_structure_factor_coef Fsqd
_refine_ls_weighting_details 'calc w=1/[\s^2^(Fo^2^)+(0.0860P)^2^+0.1466P] where P=(Fo^2^+2Fc^2^)/3'
_refine_ls_weighting_scheme calc
_refine_ls_wR_factor_gt 0.1372
_refine_ls_wR_factor_ref 0.1495
_reflns_number_gt 1292
_reflns_number_total 1462
_reflns_threshold_expression >2sigma(I)
_cod_data_source_file cg901412d_si_004.cif
_cod_data_source_block 090411_0m
_cod_depositor_comments
;
The following automatic conversions were performed:

'_symmetry_cell_setting' value 'Triclinic' changed to 'triclinic'
according to /home/saulius/struct/CIF-dictionaries/cif_core.dic
dictionary named 'cif_core.dic' version 2.4.2 from 2011-04-26.

Automatic conversion script
Id: cif_fix_values 1715 2011-07-08 13:25:40Z adriana 

The following automatic conversions were performed:

'_exptl_crystal_density_meas' value 'not measured' was changed to '?'
- the value is perceived as not measured.

Automatic conversion script
Id: cif_fix_values 3008 2015-01-20 13:52:24Z robertas 
;
_cod_original_sg_symbol_H-M P-1
_cod_database_code 4502585

loop_
_symmetry_equiv_pos_as_xyz
'x, y, z'
'-x, -y, -z'

loop_
_atom_site_label
_atom_site_type_symbol
_atom_site_fract_x
_atom_site_fract_y
_atom_site_fract_z
_atom_site_U_iso_or_equiv
_atom_site_adp_type
_atom_site_occupancy
_atom_site_symmetry_multiplicity
_atom_site_calc_flag
_atom_site_refinement_flags
C1 C 0.6552(5) 0.7369(3) 0.57608(12) 0.0312(4) Uani 1 1 d .
C2 C 0.5270(5) 0.6120(3) 0.49111(12) 0.0340(5) Uani 1 1 d .
H2A H 0.3075 0.6643 0.4684 0.041 Uiso 1 1 calc R
H2B H 0.6952 0.6309 0.4420 0.041 Uiso 1 1 calc R
C3 C 0.1893(5) -0.1025(3) 0.85955(12) 0.0290(4) Uani 1 1 d .
C4 C 0.4765(4) 0.2275(3) 0.86851(12) 0.0266(4) Uani 1 1 d .
C5 C 0.3652(5) 0.2690(3) 0.77490(13) 0.0324(4) Uani 1 1 d .
H5 H 0.4212 0.3939 0.7471 0.039 Uiso 1 1 calc R
C6 C 0.1762(5) 0.1204(3) 0.72853(13) 0.0333(4) Uani 1 1 d .
H6 H 0.1014 0.1426 0.6672 0.040 Uiso 1 1 calc R
N1 N 0.3852(4) 0.0461(2) 0.90780(10) 0.0278(4) Uani 1 1 d .
N2 N 0.0919(4) -0.0616(2) 0.76914(10) 0.0323(4) Uani 1 1 d .
H2 H -0.0266 -0.1541 0.7370 0.039 Uiso 1 1 calc R
N3 N 0.6711(4) 0.3604(2) 0.91919(11) 0.0334(4) Uani 1 1 d .
H3A H 0.7359 0.3305 0.9753 0.040 Uiso 1 1 calc R
H3B H 0.7336 0.4772 0.8962 0.040 Uiso 1 1 calc R
O1 O 0.7765(4) 0.6523(2) 0.64538(10) 0.0459(4) Uani 1 1 d .
H1 H 0.7571 0.7255 0.6917 0.069 Uiso 1 1 calc R
O2 O 0.6389(4) 0.9322(2) 0.57093(10) 0.0439(4) Uani 1 1 d .
O3 O 0.1043(4) -0.2681(2) 0.89556(10) 0.0417(4) Uani 1 1 d .

loop_
_atom_site_aniso_label
_atom_site_aniso_U_11
_atom_site_aniso_U_22
_atom_site_aniso_U_33
_atom_site_aniso_U_23
_atom_site_aniso_U_13
_atom_site_aniso_U_12
C1 0.0406(10) 0.0246(9) 0.0273(9) 0.0000(7) -0.0085(7) -0.0032(7)
C2 0.0502(11) 0.0241(10) 0.0262(9) 0.0000(7) -0.0125(8) -0.0045(8)
C3 0.0356(9) 0.0230(8) 0.0276(9) 0.0011(7) -0.0027(7) -0.0043(7)
C4 0.0317(8) 0.0218(8) 0.0260(8) 0.0007(6) 0.0003(6) -0.0005(6)
C5 0.0432(10) 0.0270(9) 0.0264(9) 0.0062(7) -0.0019(7) -0.0048(7)
C6 0.0425(10) 0.0353(10) 0.0214(8) 0.0050(7) -0.0034(7) -0.0029(8)
N1 0.0353(8) 0.0223(7) 0.0249(7) 0.0013(6) -0.0040(6) -0.0052(6)
N2 0.0426(9) 0.0277(8) 0.0252(8) -0.0019(6) -0.0075(6) -0.0086(6)
N3 0.0461(9) 0.0238(8) 0.0289(8) 0.0034(6) -0.0062(6) -0.0105(6)
O1 0.0753(11) 0.0284(7) 0.0317(8) 0.0004(6) -0.0241(7) -0.0056(7)
O2 0.0711(10) 0.0215(7) 0.0377(8) -0.0038(6) -0.0181(7) -0.0007(6)
O3 0.0598(9) 0.0265(7) 0.0363(8) 0.0075(6) -0.0138(6) -0.0166(6)

loop_
_atom_type_symbol
_atom_type_description
_atom_type_scat_dispersion_real
_atom_type_scat_dispersion_imag
_atom_type_scat_source
C C 0.0033 0.0016 'International Tables Vol C Tables 4.2.6.8 and 6.1.1.4'
H H 0.0000 0.0000 'International Tables Vol C Tables 4.2.6.8 and 6.1.1.4'
N N 0.0061 0.0033 'International Tables Vol C Tables 4.2.6.8 and 6.1.1.4'
O O 0.0106 0.0060 'International Tables Vol C Tables 4.2.6.8 and 6.1.1.4'

loop_
_geom_angle_atom_site_label_1
_geom_angle_atom_site_label_2
_geom_angle_atom_site_label_3
_geom_angle
_geom_angle_site_symmetry_1
O1 C1 O2 122.45(16) .
O1 C1 C2 120.48(16) .
O2 C1 C2 117.05(15) .
C2 C2 C1 114.20(18) 2_666
C2 C2 H2A 108.7 2_666
C1 C2 H2A 108.7 .
C2 C2 H2B 108.7 2_666
C1 C2 H2B 108.7 .
H2A C2 H2B 107.6 .
O3 C3 N2 120.93(16) .
O3 C3 N1 121.72(16) .
N2 C3 N1 117.35(15) .
N3 C4 N1 117.75(15) .
N3 C4 C5 122.16(16) .
N1 C4 C5 120.09(16) .
C6 C5 C4 117.27(16) .
C6 C5 H5 121.4 .
C4 C5 H5 121.4 .
C5 C6 N2 121.52(16) .
C5 C6 H6 119.2 .
N2 C6 H6 119.2 .
C4 N1 C3 121.67(15) .
C6 N2 C3 122.08(15) .
C6 N2 H2 119.0 .
C3 N2 H2 119.0 .
C4 N3 H3A 120.0 .
C4 N3 H3B 120.0 .
H3A N3 H3B 120.0 .
C1 O1 H1 109.5 .

loop_
_geom_bond_atom_site_label_1
_geom_bond_atom_site_label_2
_geom_bond_distance
_geom_bond_site_symmetry_2
C1 O1 1.229(2) .
C1 O2 1.283(2) .
C1 C2 1.514(2) .
C2 C2 1.494(3) 2_666
C2 H2A 0.9700 .
C2 H2B 0.9700 .
C3 O3 1.236(2) .
C3 N2 1.367(2) .
C3 N1 1.368(2) .
C4 N3 1.316(2) .
C4 N1 1.352(2) .
C4 C5 1.425(2) .
C5 C6 1.342(3) .
C5 H5 0.9300 .
C6 N2 1.358(2) .
C6 H6 0.9300 .
N2 H2 0.8600 .
N3 H3A 0.8600 .
N3 H3B 0.8600 .
O1 H1 0.8200 .
